data_1570410
loop_
_publ_author_name
'Li, Tao'
'Liu, Jia-Chuan'
'Liu, En-Ping'
'Liu, Bai-Tong'
'Wang, Jing-Yu'
'Liao, Pei-Yu'
'Jia, Jian-Hua'
'Feng, Yuanning'
'Tong, Ming-Liang'

_publ_section_title
;
 NIR-II photothermal conversion and imaging based on a cocrystal
 containing twisted components.
;
_journal_issue 5
_journal_name_full 'Chemical science'
_journal_page_first 1692
_journal_page_last 1699
_journal_paper_doi 10.1039/d3sc03532h
_journal_volume 15
_journal_year 2024
_chemical_formula_moiety 'C24 H6 Cl4 O6'
_chemical_formula_sum 'C24 H4 Cl4 N0.25 O6'
_chemical_formula_weight 533.57
_space_group_crystal_system monoclinic
_space_group_IT_number 14
_space_group_name_Hall '-P 2yn'
_space_group_name_H-M_alt 'P 1 21/n 1'
_atom_sites_solution_hydrogens mixed
_audit_creation_date 2021-11-29
_audit_creation_method
;
Olex2 1.2
(compiled 2018.05.29 svn.r3508 for OlexSys, GUI svn.r5506)
;
_audit_update_record
;
2022-11-14 deposited with the CCDC.	2023-11-27 downloaded from the CCDC.
;
_cell_angle_alpha 90
_cell_angle_beta 111.45(2)
_cell_angle_gamma 90
_cell_formula_units_Z 4
_cell_length_a 13.343(8)
_cell_length_b 10.807(6)
_cell_length_c 14.322(9)
_cell_measurement_reflns_used 6062
_cell_measurement_temperature 201(2)
_cell_measurement_theta_max 27.35
_cell_measurement_theta_min 2.43
_cell_volume 1922(2)
_computing_cell_refinement 'SAINT V8.38A (?, 2016)'
_computing_data_reduction 'SAINT V8.38A (?, 2016)'
_computing_molecular_graphics 'Olex2 (Dolomanov et al., 2009)'
_computing_publication_material 'Olex2 (Dolomanov et al., 2009)'
_computing_structure_refinement 'XL (Sheldrick, 2008)'
_computing_structure_solution 'SHELXT 2014/5 (Sheldrick, 2014)'
_diffrn_ambient_temperature 201.34
_diffrn_measured_fraction_theta_full 0.997
_diffrn_measured_fraction_theta_max 0.997
_diffrn_measurement_device_type 'Bruker APEX-II CCD'
_diffrn_measurement_method '\f and \w scans'
_diffrn_radiation_type MoK\a
_diffrn_radiation_wavelength 0.71073
_diffrn_reflns_av_R_equivalents 0.0550
_diffrn_reflns_av_unetI/netI 0.0242
_diffrn_reflns_Laue_measured_fraction_full 0.997
_diffrn_reflns_Laue_measured_fraction_max 0.997
_diffrn_reflns_limit_h_max 15
_diffrn_reflns_limit_h_min -15
_diffrn_reflns_limit_k_max 12
_diffrn_reflns_limit_k_min -12
_diffrn_reflns_limit_l_max 17
_diffrn_reflns_limit_l_min -17
_diffrn_reflns_number 33428
_diffrn_reflns_point_group_measured_fraction_full 0.997
_diffrn_reflns_point_group_measured_fraction_max 0.997
_diffrn_reflns_theta_full 25.026
_diffrn_reflns_theta_max 25.026
_diffrn_reflns_theta_min 2.498
_diffrn_standards_number 0
_exptl_absorpt_coefficient_mu 0.664
_exptl_absorpt_correction_T_max 0.7455
_exptl_absorpt_correction_T_min 0.6362
_exptl_absorpt_correction_type none
_exptl_absorpt_process_details
;
SADABS-2016/2 (Bruker,2016/2) was used for absorption correction.
wR2(int) was 0.1060 before and 0.0603 after correction.
The Ratio of minimum to maximum transmission is 0.8534.
The \l/2 correction factor is Not present.
;
_exptl_crystal_density_diffrn 1.844
_exptl_crystal_F_000 1063
_refine_diff_density_max 1.066
_refine_diff_density_min -0.240
_refine_diff_density_rms 0.053
_refine_ls_extinction_method none
_refine_ls_goodness_of_fit_ref 1.018
_refine_ls_hydrogen_treatment mixed
_refine_ls_matrix_type full
_refine_ls_number_parameters 319
_refine_ls_number_reflns 3389
_refine_ls_number_restraints 0
_refine_ls_restrained_S_all 1.018
_refine_ls_R_factor_all 0.0409
_refine_ls_R_factor_gt 0.0325
_refine_ls_shift/su_max 15.000
_refine_ls_shift/su_mean 0.047
_refine_ls_structure_factor_coef Fsqd
_refine_ls_weighting_details 'w=1/[\s^2^(Fo^2^)+(0.0472P)^2^+1.4898P] where P=(Fo^2^+2Fc^2^)/3'
_refine_ls_weighting_scheme calc
_refine_ls_wR_factor_gt 0.0843
_refine_ls_wR_factor_ref 0.0889
_reflns_Friedel_coverage 0.000
_reflns_number_gt 2911
_reflns_number_total 3389
_reflns_threshold_expression 'I > 2\s(I)'
_cod_data_source_file d3sc03532h2.cif
_cod_data_source_block mo_hei_scb_0m_a
_cod_depositor_comments 'Adding full bibliography for 1570409--1570410.cif.'
_cod_original_cell_volume 1922.2(19)
_cod_database_code 1570410
_shelx_shelxl_version_number 2016/6
_shelx_space_group_comment
;
The symmetry employed for this shelxl refinement is uniquely defined
by the following loop, which should always be used as a source of
symmetry information in preference to the above space-group names.
They are only intended as comments.
;
_olex2_refinement_description
;
1. Fixed Uiso
 At 1.2 times of:
  All C(H) groups
2.a Aromatic/amide H refined with riding coordinates:
 C3(H3), C13(H13), C20(H20A)
;
_olex2_submission_special_instructions 'No special instructions were received'

loop_
_space_group_symop_operation_xyz
'x, y, z'
'-x+1/2, y+1/2, -z+1/2'
'-x, -y, -z'
'x-1/2, -y-1/2, z-1/2'

loop_
_atom_site_label
_atom_site_type_symbol
_atom_site_fract_x
_atom_site_fract_y
_atom_site_fract_z
_atom_site_U_iso_or_equiv
_atom_site_adp_type
_atom_site_occupancy
_atom_site_site_symmetry_order
_atom_site_calc_flag
_atom_site_refinement_flags_posn
_atom_site_refinement_flags_adp
_atom_site_refinement_flags_occupancy
_atom_site_disorder_assembly
_atom_site_disorder_group
Cl1 Cl 0.61036(5) 0.61628(5) 0.16322(4) 0.03050(15) Uani 1 1 d . . . . .
Cl2 Cl 0.41818(5) 0.61509(5) 0.23419(4) 0.03413(16) Uani 1 1 d . . . . .
Cl3 Cl 0.62894(5) 0.01721(5) 0.48541(4) 0.03898(17) Uani 1 1 d . . . . .
Cl4 Cl 0.85121(5) 0.14741(5) 0.58113(4) 0.03787(17) Uani 1 1 d . . . . .
O1 O 0.86106(17) 0.56311(18) 0.78462(13) 0.0549(5) Uani 1 1 d . . . . .
O2 O 0.61131(17) -0.11776(14) 0.11778(14) 0.0473(5) Uani 1 1 d . . . . .
O3 O 0.62297(14) 0.05255(14) 0.03854(12) 0.0367(4) Uani 1 1 d . . . . .
O4 O 0.64730(17) 0.21705(16) -0.04290(13) 0.0457(5) Uani 1 1 d . . . . .
O5 O 0.71573(15) 0.67039(15) 0.69699(12) 0.0387(4) Uani 1 1 d . . . . .
O6 O 0.57592(16) 0.78650(17) 0.61236(14) 0.0491(5) Uani 1 1 d . . . . .
C1 C 0.7831(2) 0.5682(2) 0.70936(17) 0.0356(6) Uani 1 1 d . . . . .
C2 C 0.75113(19) 0.4768(2) 0.62678(16) 0.0279(5) Uani 1 1 d . . . . .
C3 C 0.80443(19) 0.3666(2) 0.63783(16) 0.0296(5) Uani 1 1 d . . . . .
H3 H 0.862253 0.348339 0.698706 0.036 Uiso 1 1 calc R . . . .
C4 C 0.77333(18) 0.27982(19) 0.55846(16) 0.0268(5) Uani 1 1 d . . . . .
C5 C 0.69229(17) 0.30396(18) 0.46553(15) 0.0232(4) Uani 1 1 d . . . . .
C6 C 0.65110(17) 0.21903(18) 0.37875(15) 0.0230(4) Uani 1 1 d . . . . .
C7 C 0.62429(16) 0.27470(18) 0.28175(15) 0.0219(4) Uani 1 1 d . . . . .
C8 C 0.61969(17) 0.20059(18) 0.19900(16) 0.0234(4) Uani 1 1 d . . . . .
C9 C 0.61839(17) 0.06991(19) 0.20751(16) 0.0257(5) Uani 1 1 d . . . . .
C10 C 0.61596(19) -0.0073(2) 0.12186(17) 0.0311(5) Uani 1 1 d . . . . .
C11 C 0.62037(17) 0.25737(19) 0.11029(15) 0.0253(5) Uani 1 1 d . . . . .
C12 C 0.63064(19) 0.1807(2) 0.02895(17) 0.0310(5) Uani 1 1 d . . . . .
C13 C 0.61913(18) 0.38492(19) 0.10251(16) 0.0263(5) Uani 1 1 d . . . . .
H13 H 0.625598 0.423308 0.045308 0.032 Uiso 1 1 calc R . . . .
C14 C 0.60822(17) 0.45765(18) 0.17987(15) 0.0230(4) Uani 1 1 d . . . . .
C15 C 0.60380(16) 0.40522(18) 0.26750(15) 0.0210(4) Uani 1 1 d . . . . .
C16 C 0.58836(17) 0.47253(18) 0.35102(15) 0.0228(4) Uani 1 1 d . . . . .
C17 C 0.64955(17) 0.42756(18) 0.44997(15) 0.0226(4) Uani 1 1 d . . . . .
C18 C 0.67036(17) 0.50799(19) 0.53308(16) 0.0241(4) Uani 1 1 d . . . . .
C19 C 0.61174(18) 0.61999(19) 0.52082(16) 0.0266(5) Uani 1 1 d . . . . .
C20 C 0.53483(18) 0.65004(19) 0.42882(17) 0.0282(5) Uani 1 1 d . . . . .
H20A H 0.489995 0.720267 0.422499 0.034 Uiso 1 1 calc R . . . .
C21 C 0.52303(17) 0.57633(19) 0.34439(16) 0.0252(5) Uani 1 1 d . . . . .
C22 C 0.62979(19) 0.7000(2) 0.60973(17) 0.0321(5) Uani 1 1 d . . . . .
C23 C 0.63568(18) 0.09119(19) 0.38079(16) 0.0264(5) Uani 1 1 d . . . . .
C24 C 0.61844(18) 0.0173(2) 0.29527(17) 0.0283(5) Uani 1 1 d . . . . .
H H 0.8951(15) 0.3660(18) 0.1913(13) -0.001(4) Uiso 1 1 d . . . . .
H24 H 0.606(3) -0.072(3) 0.295(2) 0.055(9) Uiso 1 1 d . . . . .
H20B H 0.462(2) 0.774(3) 0.405(2) 0.064(9) Uiso 1 1 d . . . . .

loop_
_atom_site_aniso_label
_atom_site_aniso_U_11
_atom_site_aniso_U_22
_atom_site_aniso_U_33
_atom_site_aniso_U_23
_atom_site_aniso_U_13
_atom_site_aniso_U_12
Cl1 0.0402(3) 0.0201(3) 0.0335(3) 0.0051(2) 0.0161(3) 0.0008(2)
Cl2 0.0314(3) 0.0352(3) 0.0303(3) 0.0019(2) 0.0047(2) 0.0112(2)
Cl3 0.0503(4) 0.0344(3) 0.0372(3) 0.0135(2) 0.0219(3) 0.0001(3)
Cl4 0.0372(3) 0.0378(3) 0.0329(3) 0.0048(2) 0.0061(3) 0.0152(3)
O1 0.0653(14) 0.0531(11) 0.0285(10) -0.0071(8) -0.0038(10) 0.0049(10)
O2 0.0692(13) 0.0221(9) 0.0516(11) -0.0078(7) 0.0231(10) 0.0019(8)
O3 0.0521(11) 0.0292(8) 0.0303(9) -0.0040(7) 0.0169(8) 0.0058(7)
O4 0.0730(14) 0.0410(10) 0.0324(9) 0.0047(8) 0.0303(9) 0.0124(9)
O5 0.0485(10) 0.0384(9) 0.0271(9) -0.0081(7) 0.0112(8) 0.0025(8)
O6 0.0565(12) 0.0443(10) 0.0454(11) -0.0151(8) 0.0174(9) 0.0102(9)
C1 0.0443(15) 0.0353(12) 0.0261(12) -0.0002(10) 0.0114(12) -0.0021(11)
C2 0.0321(12) 0.0313(11) 0.0220(11) 0.0012(9) 0.0118(10) -0.0038(9)
C3 0.0323(13) 0.0356(12) 0.0203(11) 0.0046(9) 0.0086(10) 0.0004(10)
C4 0.0285(12) 0.0279(11) 0.0262(11) 0.0072(9) 0.0125(10) 0.0041(9)
C5 0.0257(11) 0.0247(10) 0.0223(11) 0.0037(8) 0.0124(9) 0.0012(8)
C6 0.0214(11) 0.0242(10) 0.0251(11) 0.0028(8) 0.0103(9) 0.0036(8)
C7 0.0202(11) 0.0221(10) 0.0230(10) 0.0026(8) 0.0076(9) 0.0008(8)
C8 0.0211(11) 0.0234(10) 0.0245(11) 0.0012(8) 0.0069(9) 0.0030(8)
C9 0.0241(11) 0.0225(10) 0.0289(12) -0.0006(9) 0.0078(9) 0.0017(8)
C10 0.0307(12) 0.0279(12) 0.0328(12) -0.0026(9) 0.0094(10) 0.0036(9)
C11 0.0250(11) 0.0266(11) 0.0230(11) 0.0003(8) 0.0073(9) 0.0035(9)
C12 0.0330(13) 0.0297(11) 0.0285(12) 0.0010(9) 0.0092(10) 0.0082(10)
C13 0.0277(12) 0.0284(11) 0.0231(11) 0.0039(8) 0.0097(9) 0.0018(9)
C14 0.0230(11) 0.0190(10) 0.0253(11) 0.0024(8) 0.0068(9) 0.0003(8)
C15 0.0182(10) 0.0209(10) 0.0214(10) 0.0007(8) 0.0041(9) -0.0002(8)
C16 0.0234(11) 0.0215(10) 0.0243(11) 0.0008(8) 0.0096(9) -0.0012(8)
C17 0.0230(11) 0.0234(10) 0.0232(11) 0.0016(8) 0.0107(9) -0.0001(8)
C18 0.0253(11) 0.0258(10) 0.0235(11) 0.0005(8) 0.0117(9) -0.0027(9)
C19 0.0302(12) 0.0253(10) 0.0275(12) -0.0029(9) 0.0142(10) -0.0025(9)
C20 0.0290(12) 0.0238(10) 0.0340(12) -0.0002(9) 0.0142(10) 0.0023(9)
C21 0.0255(11) 0.0234(10) 0.0269(11) 0.0030(8) 0.0099(10) 0.0024(8)
C22 0.0368(14) 0.0318(12) 0.0324(13) -0.0067(9) 0.0181(11) -0.0038(10)
C23 0.0271(12) 0.0250(10) 0.0283(12) 0.0069(9) 0.0117(10) 0.0032(9)
C24 0.0284(12) 0.0203(10) 0.0356(13) 0.0022(9) 0.0111(10) 0.0016(9)

loop_
_atom_type_symbol
_atom_type_description
_atom_type_scat_dispersion_real
_atom_type_scat_dispersion_imag
_atom_type_scat_source
C C 0.0033 0.0016 'International Tables Vol C Tables 4.2.6.8 and 6.1.1.4'
H H 0.0000 0.0000 'International Tables Vol C Tables 4.2.6.8 and 6.1.1.4'
O O 0.0106 0.0060 'International Tables Vol C Tables 4.2.6.8 and 6.1.1.4'
Cl Cl 0.1484 0.1585 'International Tables Vol C Tables 4.2.6.8 and 6.1.1.4'
N N 0.0061 0.0033 'International Tables Vol C Tables 4.2.6.8 and 6.1.1.4'

loop_
_geom_angle_atom_site_label_1
_geom_angle_atom_site_label_2
_geom_angle_atom_site_label_3
_geom_angle
_geom_angle_site_symmetry_1
_geom_angle_site_symmetry_3
_geom_angle_publ_flag
C10 O3 C12 125.10(17) . . ?
C22 O5 C1 125.34(18) . . ?
O1 C1 O5 117.4(2) . . ?
O1 C1 C2 126.3(2) . . ?
O5 C1 C2 116.3(2) . . ?
C3 C2 C1 120.2(2) . . ?
C3 C2 C18 120.0(2) . . ?
C18 C2 C1 119.6(2) . . ?
C2 C3 H3 120.1 . . ?
C2 C3 C4 119.8(2) . . ?
C4 C3 H3 120.1 . . ?
C3 C4 Cl4 114.75(17) . . ?
C5 C4 Cl4 122.40(17) . . ?
C5 C4 C3 122.6(2) . . ?
C4 C5 C6 127.16(19) . . ?
C4 C5 C17 116.47(19) . . ?
C17 C5 C6 116.21(18) . . ?
C7 C6 C5 115.97(18) . . ?
C23 C6 C5 127.40(19) . . ?
C23 C6 C7 116.62(19) . . ?
C8 C7 C6 119.58(18) . . ?
C8 C7 C15 119.31(18) . . ?
C15 C7 C6 121.10(18) . . ?
C7 C8 C9 119.38(19) . . ?
C11 C8 C7 119.67(19) . . ?
C11 C8 C9 120.91(19) . . ?
C8 C9 C10 119.30(19) . . ?
C24 C9 C8 119.5(2) . . ?
C24 C9 C10 121.2(2) . . ?
O2 C10 O3 116.2(2) . . ?
O2 C10 C9 126.2(2) . . ?
O3 C10 C9 117.59(19) . . ?
C8 C11 C12 119.90(19) . . ?
C13 C11 C8 120.08(19) . . ?
C13 C11 C12 119.9(2) . . ?
O3 C12 C11 116.54(19) . . ?
O4 C12 O3 116.9(2) . . ?
O4 C12 C11 126.5(2) . . ?
C11 C13 H13 120.2 . . ?
C11 C13 C14 119.64(19) . . ?
C14 C13 H13 120.2 . . ?
C13 C14 Cl1 115.61(16) . . ?
C15 C14 Cl1 122.20(16) . . ?
C15 C14 C13 122.03(18) . . ?
C7 C15 C16 116.35(18) . . ?
C14 C15 C7 117.20(18) . . ?
C14 C15 C16 126.27(18) . . ?
C17 C16 C15 115.77(18) . . ?
C21 C16 C15 127.31(19) . . ?
C21 C16 C17 116.90(19) . . ?
C16 C17 C5 121.16(18) . . ?
C18 C17 C5 119.67(19) . . ?
C18 C17 C16 119.15(19) . . ?
C17 C18 C2 119.71(19) . . ?
C19 C18 C2 120.9(2) . . ?
C19 C18 C17 119.35(19) . . ?
C18 C19 C22 118.8(2) . . ?
C20 C19 C18 120.2(2) . . ?
C20 C19 C22 120.9(2) . . ?
C19 C20 H20A 120.1 . . ?
C19 C20 C21 119.8(2) . . ?
C21 C20 H20A 120.1 . . ?
C16 C21 Cl2 121.97(17) . . ?
C16 C21 C20 121.5(2) . . ?
C20 C21 Cl2 116.39(16) . . ?
O5 C22 C19 117.4(2) . . ?
O6 C22 O5 117.5(2) . . ?
O6 C22 C19 125.1(2) . . ?
C6 C23 Cl3 121.96(17) . . ?
C6 C23 C24 121.4(2) . . ?
C24 C23 Cl3 116.57(16) . . ?
C9 C24 C23 120.3(2) . . ?
C9 C24 H24 117.5(18) . . ?
C23 C24 H24 122.3(18) . . ?

loop_
_geom_bond_atom_site_label_1
_geom_bond_atom_site_label_2
_geom_bond_distance
_geom_bond_site_symmetry_2
_geom_bond_publ_flag
Cl1 C14 1.733(2) . ?
Cl2 C21 1.735(2) . ?
Cl3 C23 1.730(2) . ?
Cl4 C4 1.728(2) . ?
O1 C1 1.194(3) . ?
O2 C10 1.196(3) . ?
O3 C10 1.390(3) . ?
O3 C12 1.399(3) . ?
O4 C12 1.196(3) . ?
O5 C1 1.394(3) . ?
O5 C22 1.390(3) . ?
O6 C22 1.188(3) . ?
C1 C2 1.479(3) . ?
C2 C3 1.366(3) . ?
C2 C18 1.421(3) . ?
C3 H3 0.9500 . ?
C3 C4 1.414(3) . ?
C4 C5 1.399(3) . ?
C5 C6 1.480(3) . ?
C5 C17 1.437(3) . ?
C6 C7 1.434(3) . ?
C6 C23 1.399(3) . ?
C7 C8 1.413(3) . ?
C7 C15 1.437(3) . ?
C8 C9 1.418(3) . ?
C8 C11 1.414(3) . ?
C9 C10 1.474(3) . ?
C9 C24 1.379(3) . ?
C11 C12 1.476(3) . ?
C11 C13 1.383(3) . ?
C13 H13 0.9500 . ?
C13 C14 1.409(3) . ?
C14 C15 1.398(3) . ?
C15 C16 1.477(3) . ?
C16 C17 1.437(3) . ?
C16 C21 1.402(3) . ?
C17 C18 1.417(3) . ?
C18 C19 1.417(3) . ?
C19 C20 1.380(3) . ?
C19 C22 1.484(3) . ?
C20 H20A 0.9500 . ?
C20 C21 1.408(3) . ?
C23 C24 1.409(3) . ?
C24 H24 0.98(4) . ?

loop_
_geom_torsion_atom_site_label_1
_geom_torsion_atom_site_label_2
_geom_torsion_atom_site_label_3
_geom_torsion_atom_site_label_4
_geom_torsion
_geom_torsion_site_symmetry_1
_geom_torsion_site_symmetry_2
_geom_torsion_site_symmetry_3
_geom_torsion_site_symmetry_4
_geom_torsion_publ_flag
Cl1 C14 C15 C7 -167.70(15) . . . . ?
Cl1 C14 C15 C16 7.2(3) . . . . ?
Cl3 C23 C24 C9 177.55(17) . . . . ?
Cl4 C4 C5 C6 8.0(3) . . . . ?
Cl4 C4 C5 C17 -167.20(16) . . . . ?
O1 C1 C2 C3 8.9(4) . . . . ?
O1 C1 C2 C18 -166.2(3) . . . . ?
O5 C1 C2 C3 -171.7(2) . . . . ?
O5 C1 C2 C18 13.2(3) . . . . ?
C1 O5 C22 O6 175.9(2) . . . . ?
C1 O5 C22 C19 -3.4(3) . . . . ?
C1 C2 C3 C4 -179.9(2) . . . . ?
C1 C2 C18 C17 171.7(2) . . . . ?
C1 C2 C18 C19 -6.9(3) . . . . ?
C2 C3 C4 Cl4 177.55(17) . . . . ?
C2 C3 C4 C5 3.1(3) . . . . ?
C2 C18 C19 C20 178.8(2) . . . . ?
C2 C18 C19 C22 -4.9(3) . . . . ?
C3 C2 C18 C17 -3.4(3) . . . . ?
C3 C2 C18 C19 178.0(2) . . . . ?
C3 C4 C5 C6 -178.0(2) . . . . ?
C3 C4 C5 C17 6.8(3) . . . . ?
C4 C5 C6 C7 -142.4(2) . . . . ?
C4 C5 C6 C23 37.5(3) . . . . ?
C4 C5 C17 C16 163.3(2) . . . . ?
C4 C5 C17 C18 -15.0(3) . . . . ?
C5 C6 C7 C8 158.77(19) . . . . ?
C5 C6 C7 C15 -20.1(3) . . . . ?
C5 C6 C23 Cl3 17.8(3) . . . . ?
C5 C6 C23 C24 -166.0(2) . . . . ?
C5 C17 C18 C2 13.6(3) . . . . ?
C5 C17 C18 C19 -167.8(2) . . . . ?
C6 C5 C17 C16 -12.5(3) . . . . ?
C6 C5 C17 C18 169.28(18) . . . . ?
C6 C7 C8 C9 13.6(3) . . . . ?
C6 C7 C8 C11 -164.2(2) . . . . ?
C6 C7 C15 C14 162.50(19) . . . . ?
C6 C7 C15 C16 -12.9(3) . . . . ?
C6 C23 C24 C9 1.2(3) . . . . ?
C7 C6 C23 Cl3 -162.29(16) . . . . ?
C7 C6 C23 C24 13.9(3) . . . . ?
C7 C8 C9 C10 -178.69(19) . . . . ?
C7 C8 C9 C24 1.9(3) . . . . ?
C7 C8 C11 C12 171.6(2) . . . . ?
C7 C8 C11 C13 -3.8(3) . . . . ?
C7 C15 C16 C17 33.2(3) . . . . ?
C7 C15 C16 C21 -148.4(2) . . . . ?
C8 C7 C15 C14 -16.4(3) . . . . ?
C8 C7 C15 C16 168.15(18) . . . . ?
C8 C9 C10 O2 -177.5(2) . . . . ?
C8 C9 C10 O3 4.6(3) . . . . ?
C8 C9 C24 C23 -9.4(3) . . . . ?
C8 C11 C12 O3 9.3(3) . . . . ?
C8 C11 C12 O4 -168.8(2) . . . . ?
C8 C11 C13 C14 -5.2(3) . . . . ?
C9 C8 C11 C12 -6.1(3) . . . . ?
C9 C8 C11 C13 178.5(2) . . . . ?
C10 O3 C12 O4 172.5(2) . . . . ?
C10 O3 C12 C11 -5.9(3) . . . . ?
C10 C9 C24 C23 171.2(2) . . . . ?
C11 C8 C9 C10 -1.0(3) . . . . ?
C11 C8 C9 C24 179.6(2) . . . . ?
C11 C13 C14 Cl1 178.78(17) . . . . ?
C11 C13 C14 C15 3.2(3) . . . . ?
C12 O3 C10 O2 -179.1(2) . . . . ?
C12 O3 C10 C9 -1.0(3) . . . . ?
C12 C11 C13 C14 179.36(19) . . . . ?
C13 C11 C12 O3 -175.2(2) . . . . ?
C13 C11 C12 O4 6.6(4) . . . . ?
C13 C14 C15 C7 7.6(3) . . . . ?
C13 C14 C15 C16 -177.5(2) . . . . ?
C14 C15 C16 C17 -141.7(2) . . . . ?
C14 C15 C16 C21 36.6(3) . . . . ?
C15 C7 C8 C9 -167.49(19) . . . . ?
C15 C7 C8 C11 14.8(3) . . . . ?
C15 C16 C17 C5 -20.5(3) . . . . ?
C15 C16 C17 C18 157.75(18) . . . . ?
C15 C16 C21 Cl2 20.1(3) . . . . ?
C15 C16 C21 C20 -164.1(2) . . . . ?
C16 C17 C18 C2 -164.7(2) . . . . ?
C16 C17 C18 C19 13.9(3) . . . . ?
C17 C5 C6 C7 32.8(3) . . . . ?
C17 C5 C6 C23 -147.3(2) . . . . ?
C17 C16 C21 Cl2 -161.59(16) . . . . ?
C17 C16 C21 C20 14.2(3) . . . . ?
C17 C18 C19 C20 0.3(3) . . . . ?
C17 C18 C19 C22 176.55(19) . . . . ?
C18 C2 C3 C4 -4.9(3) . . . . ?
C18 C19 C20 C21 -7.1(3) . . . . ?
C18 C19 C22 O5 10.1(3) . . . . ?
C18 C19 C22 O6 -169.2(2) . . . . ?
C19 C20 C21 Cl2 175.64(17) . . . . ?
C19 C20 C21 C16 -0.4(3) . . . . ?
C20 C19 C22 O5 -173.7(2) . . . . ?
C20 C19 C22 O6 7.1(4) . . . . ?
C21 C16 C17 C5 160.9(2) . . . . ?
C21 C16 C17 C18 -20.8(3) . . . . ?
C22 O5 C1 O1 171.4(2) . . . . ?
C22 O5 C1 C2 -8.1(3) . . . . ?
C22 C19 C20 C21 176.7(2) . . . . ?
C23 C6 C7 C8 -21.1(3) . . . . ?
C23 C6 C7 C15 160.0(2) . . . . ?
C24 C9 C10 O2 1.9(4) . . . . ?
C24 C9 C10 O3 -176.0(2) . . . . ?
